data_7045277
loop_
_publ_author_name
'Bilyj, Jessica K.'
'Riley, Mark J.'
'Bernhardt, Paul V.'

_publ_section_title
;
 Isomerism and reactivity of nickel(ii) acetylacetonate
 bis(thiosemicarbazone) complexes.
;
_journal_issue 6
_journal_name_full 'Dalton transactions (Cambridge, England : 2003)'
_journal_page_first 2018
_journal_page_last 2030
_journal_paper_doi 10.1039/c7dt04337f
_journal_volume 47
_journal_year 2018
_chemical_compound_source 'synthesis as described'
_chemical_formula_moiety 'C19 H18 N6 Ni1 O1 S2,C3 H7 N O'
_chemical_formula_sum 'C22 H25 N7 Ni O2 S2'
_chemical_formula_weight 542.32
_space_group_crystal_system monoclinic
_space_group_IT_number 15
_space_group_name_Hall '-C 2yc'
_space_group_name_H-M_alt 'C 1 2/c 1'
_symmetry_cell_setting monoclinic
_symmetry_Int_Tables_number 15
_symmetry_space_group_name_Hall '-C 2yc'
_symmetry_space_group_name_H-M 'C 1 2/c 1'
_atom_sites_solution_hydrogens geom
_atom_sites_solution_primary direct
_atom_sites_solution_secondary difmap
_audit_conform_dict_location ftp://ftp.iucr.org/pub/cif_core.dic
_audit_conform_dict_name cif_core.dic
_audit_conform_dict_version 2.4
_audit_creation_date 2017-10-21T16:08:04-00:00
_audit_creation_method 'WinGX routine CIF_UPDATE'
_audit_update_record
;
2017-10-21 deposited with the CCDC.
2018-01-11 downloaded from the CCDC.
;
_cell_angle_alpha 90
_cell_angle_beta 92.341(5)
_cell_angle_gamma 90
_cell_formula_units_Z 8
_cell_length_a 17.8455(9)
_cell_length_b 7.4159(6)
_cell_length_c 36.322(2)
_cell_measurement_reflns_used 2866
_cell_measurement_temperature 190(2)
_cell_measurement_theta_max 62.25
_cell_measurement_theta_min 4.888
_cell_measurement_wavelength 1.54184
_cell_volume 4802.9(5)
_computing_cell_refinement 'CrysAlisPro 1.171.38.43 (Rigaku OD, 2015)'
_computing_data_collection 'CrysAlisPro 1.171.38.43 (Rigaku OD, 2015)'
_computing_data_reduction 'CrysAlisPro 1.171.38.43 (Rigaku OD, 2015)'
_computing_molecular_graphics 'Ortep-3 for Windows (Farrugia, 1997)'
_computing_publication_material 'WinGX publication routines (Farrugia, 1999)'
_computing_structure_refinement 'SHELXL-97 (Sheldrick, 2008)'
_diffrn_ambient_temperature 190(2)
_diffrn_detector 'CCD plate'
_diffrn_detector_area_resol_mean 16.0696
_diffrn_measured_fraction_theta_full 0.994
_diffrn_measured_fraction_theta_max 0.994
_diffrn_measurement_device 'four-circle diffractometer'
_diffrn_measurement_device_type 'Xcalibur, Sapphire3, Gemini ultra'
_diffrn_measurement_method '\w scans'
_diffrn_orient_matrix_type 'CrysAlisPro convention (1999,Acta A55,543-557)'
_diffrn_orient_matrix_UB_11 0.0400235
_diffrn_orient_matrix_UB_12 -0.0182462
_diffrn_orient_matrix_UB_13 0.0382062
_diffrn_orient_matrix_UB_21 -0.0634642
_diffrn_orient_matrix_UB_22 0.107725
_diffrn_orient_matrix_UB_23 0.0172618
_diffrn_orient_matrix_UB_31 -0.0429199
_diffrn_orient_matrix_UB_32 -0.176651
_diffrn_orient_matrix_UB_33 0.0065712
_diffrn_radiation_monochromator graphite
_diffrn_radiation_probe x-ray
_diffrn_radiation_type CuK\a
_diffrn_radiation_wavelength 1.54184
_diffrn_reflns_av_R_equivalents 0.0831
_diffrn_reflns_av_unetI/netI 0.0604
_diffrn_reflns_limit_h_max 20
_diffrn_reflns_limit_h_min -20
_diffrn_reflns_limit_k_max 8
_diffrn_reflns_limit_k_min -8
_diffrn_reflns_limit_l_max 41
_diffrn_reflns_limit_l_min -41
_diffrn_reflns_number 16766
_diffrn_reflns_theta_full 62.46
_diffrn_reflns_theta_max 62.46
_diffrn_reflns_theta_min 4.87
_diffrn_source 'fine-focus sealed X-ray tube'
_exptl_absorpt_coefficient_mu 3.084
_exptl_absorpt_correction_T_max 1
_exptl_absorpt_correction_T_min 0.47612
_exptl_absorpt_correction_type multi-scan
_exptl_absorpt_process_details
;
        CrysAlisPro 1.171.38.43 (Rigaku Oxford Diffraction, 2015)
        Empirical absorption correction using spherical harmonics,
 implemented in SCALE3 ABSPACK scaling algorithm.
;
_exptl_crystal_colour 'clear black'
_exptl_crystal_density_diffrn 1.5
_exptl_crystal_density_method 'not measured'
_exptl_crystal_description prism
_exptl_crystal_F_000 2256
_exptl_crystal_size_max 0.5
_exptl_crystal_size_mid 0.05
_exptl_crystal_size_min 0.04
_refine_diff_density_max 0.792
_refine_diff_density_min -0.423
_refine_diff_density_rms 0.096
_refine_ls_extinction_method none
_refine_ls_goodness_of_fit_ref 1.066
_refine_ls_hydrogen_treatment constr
_refine_ls_matrix_type full
_refine_ls_number_parameters 307
_refine_ls_number_reflns 3807
_refine_ls_number_restraints 0
_refine_ls_restrained_S_all 1.066
_refine_ls_R_factor_all 0.0973
_refine_ls_R_factor_gt 0.0744
_refine_ls_shift/su_max 0.001
_refine_ls_shift/su_mean 0
_refine_ls_structure_factor_coef Fsqd
_refine_ls_weighting_details 'calc w=1/[\s^2^(Fo^2^)+(0.1061P)^2^+17.1120P] where P=(Fo^2^+2Fc^2^)/3'
_refine_ls_weighting_scheme calc
_refine_ls_wR_factor_gt 0.193
_refine_ls_wR_factor_ref 0.2127
_reflns_number_gt 2843
_reflns_number_total 3807
_reflns_threshold_expression >2\s(I)
_cod_data_source_file c7dt04337f2.cif
_cod_data_source_block 1710jb10
_cod_depositor_comments 'Adding full bibliography for 7045276--7045277.cif.'
_cod_database_code 7045277

loop_
_symmetry_equiv_pos_as_xyz
'x, y, z'
'-x, y, -z+1/2'
'x+1/2, y+1/2, z'
'-x+1/2, y+1/2, -z+1/2'
'-x, -y, -z'
'x, -y, z-1/2'
'-x+1/2, -y+1/2, -z'
'x+1/2, -y+1/2, z-1/2'

loop_
_atom_site_label
_atom_site_type_symbol
_atom_site_fract_x
_atom_site_fract_y
_atom_site_fract_z
_atom_site_U_iso_or_equiv
_atom_site_adp_type
_atom_site_occupancy
_atom_site_symmetry_multiplicity
_atom_site_calc_flag
_atom_site_refinement_flags
C1 C 1.0723(4) 0.3144(9) -0.06281(16) 0.0525(15) Uani 1 1 d .
H1A H 1.0253 0.2774 -0.0755 0.079 Uiso 1 1 calc R
H1B H 1.1128 0.2336 -0.0698 0.079 Uiso 1 1 calc R
H1C H 1.0844 0.4383 -0.0698 0.079 Uiso 1 1 calc R
C2 C 1.0639(3) 0.3052(8) -0.02205(16) 0.0437(13) Uani 1 1 d .
C3 C 1.1295(3) 0.3571(8) 0.00170(17) 0.0479(14) Uani 1 1 d .
C4 C 1.1354(3) 0.3460(8) 0.04285(16) 0.0470(13) Uani 1 1 d .
C5 C 1.2087(3) 0.3871(10) 0.06180(18) 0.0604(17) Uani 1 1 d .
H5A H 1.2042 0.3745 0.0885 0.091 Uiso 1 1 calc R
H5B H 1.2234 0.5109 0.056 0.091 Uiso 1 1 calc R
H5C H 1.2467 0.303 0.0534 0.091 Uiso 1 1 calc R
C6 C 0.8844(3) 0.1592(7) -0.02099(15) 0.0416(12) Uani 1 1 d .
C7 C 1.0356(3) 0.2576(8) 0.11804(16) 0.0459(13) Uani 1 1 d .
C8 C 1.1067(4) 0.2888(9) 0.17876(17) 0.0545(15) Uani 1 1 d .
C9 C 1.1707(4) 0.3795(12) 0.1679(2) 0.072(2) Uani 1 1 d .
H9 H 1.1732 0.4239 0.1435 0.086 Uiso 1 1 calc R
C10 C 1.2302(5) 0.4046(14) 0.1927(2) 0.084(2) Uani 1 1 d .
H10 H 1.2736 0.4661 0.185 0.1 Uiso 1 1 calc R
C11 C 1.2283(5) 0.3434(13) 0.2279(2) 0.079(2) Uani 1 1 d .
H11 H 1.2699 0.3617 0.2447 0.095 Uiso 1 1 calc R
C12 C 1.1655(4) 0.2547(11) 0.2391(2) 0.0686(19) Uani 1 1 d .
H12 H 1.1638 0.2111 0.2637 0.082 Uiso 1 1 calc R
C13 C 1.1051(4) 0.2289(10) 0.21483(18) 0.0588(16) Uani 1 1 d .
H13 H 1.0616 0.1692 0.223 0.071 Uiso 1 1 calc R
C14 C 0.8152(3) 0.1283(9) -0.08247(16) 0.0490(14) Uani 1 1 d .
C15 C 0.8755(3) 0.1344(10) -0.10582(17) 0.0566(16) Uani 1 1 d .
H15 H 0.9257 0.1331 -0.096 0.068 Uiso 1 1 calc R
C16 C 0.8607(4) 0.1426(11) -0.14341(18) 0.0653(18) Uani 1 1 d .
H16 H 0.9014 0.1467 -0.1595 0.078 Uiso 1 1 calc R
C17 C 0.7891(4) 0.1449(13) -0.15797(19) 0.074(2) Uani 1 1 d .
H17 H 0.7798 0.1505 -0.1839 0.088 Uiso 1 1 calc R
C18 C 0.7297(4) 0.1388(12) -0.13431(19) 0.071(2) Uani 1 1 d .
H18 H 0.6794 0.1413 -0.144 0.085 Uiso 1 1 calc R
C19 C 0.7440(3) 0.1292(10) -0.09730(18) 0.0586(16) Uani 1 1 d .
H19 H 0.7032 0.123 -0.0814 0.07 Uiso 1 1 calc R
N1 N 1.0014(2) 0.2550(6) -0.00822(12) 0.0393(10) Uani 1 1 d .
N2 N 0.9464(3) 0.2147(7) -0.03462(13) 0.0453(11) Uani 1 1 d .
N3 N 0.8246(3) 0.1155(7) -0.04347(12) 0.0474(11) Uani 1 1 d .
H3 H 0.7857 0.0727 -0.0322 0.057 Uiso 1 1 calc R
N4 N 1.0770(3) 0.3050(6) 0.06150(12) 0.0428(11) Uani 1 1 d .
N5 N 1.0919(3) 0.3137(7) 0.09879(13) 0.0524(12) Uani 1 1 d .
N6 N 1.0430(3) 0.2528(8) 0.15563(13) 0.0541(13) Uani 1 1 d .
H6 H 1.0023 0.2231 0.167 0.065 Uiso 1 1 calc R
O1 O 1.1850(2) 0.4151(6) -0.01344(12) 0.0579(11) Uani 1 1 d .
S1 S 0.87131(8) 0.1322(2) 0.02604(4) 0.0483(4) Uani 1 1 d .
S2 S 0.95048(8) 0.1868(2) 0.09889(4) 0.0499(4) Uani 1 1 d .
Ni1 Ni 0.98131(5) 0.22498(13) 0.04278(2) 0.0432(3) Uani 1 1 d .
C20 C 0.9284(5) -0.1021(16) 0.2111(3) 0.092(3) Uani 1 1 d .
H20 H 0.9249 -0.1032 0.2371 0.11 Uiso 1 1 calc R
C21 C 0.9257(8) -0.2661(18) 0.1548(3) 0.129(4) Uani 1 1 d .
H21A H 0.921 -0.392 0.1468 0.194 Uiso 1 1 calc R
H21B H 0.9735 -0.2171 0.1469 0.194 Uiso 1 1 calc R
H21C H 0.8843 -0.1954 0.1436 0.194 Uiso 1 1 calc R
C22 C 0.9086(8) -0.4236(17) 0.2131(3) 0.132(4) Uani 1 1 d .
H22A H 0.9074 -0.5223 0.1951 0.199 Uiso 1 1 calc R
H22B H 0.86 -0.4161 0.2247 0.199 Uiso 1 1 calc R
H22C H 0.9482 -0.4463 0.232 0.199 Uiso 1 1 calc R
N7 N 0.9233(4) -0.2571(10) 0.19474(18) 0.0806(19) Uani 1 1 d .
O2 O 0.9372(3) 0.0476(8) 0.19674(15) 0.0813(16) Uani 1 1 d .

loop_
_atom_site_aniso_label
_atom_site_aniso_U_11
_atom_site_aniso_U_22
_atom_site_aniso_U_33
_atom_site_aniso_U_23
_atom_site_aniso_U_13
_atom_site_aniso_U_12
C1 0.050(3) 0.055(4) 0.054(3) 0.003(3) 0.017(3) -0.004(3)
C2 0.038(3) 0.040(3) 0.054(3) 0.002(2) 0.014(2) -0.003(2)
C3 0.042(3) 0.043(3) 0.060(3) 0.002(3) 0.017(3) -0.004(3)
C4 0.042(3) 0.044(3) 0.055(3) -0.003(3) 0.012(3) -0.005(3)
C5 0.048(3) 0.070(4) 0.064(4) -0.005(3) 0.017(3) -0.011(3)
C6 0.039(3) 0.037(3) 0.049(3) 0.001(2) 0.005(2) 0.005(2)
C7 0.047(3) 0.040(3) 0.051(3) 0.001(2) 0.006(2) 0.009(3)
C8 0.049(3) 0.061(4) 0.053(3) 0.004(3) 0.004(3) -0.001(3)
C9 0.067(4) 0.091(6) 0.057(4) 0.010(4) -0.002(3) -0.025(4)
C10 0.069(5) 0.113(7) 0.069(5) 0.010(4) 0.002(4) -0.032(5)
C11 0.073(5) 0.103(7) 0.061(4) 0.008(4) -0.007(4) -0.018(5)
C12 0.071(5) 0.078(5) 0.057(4) 0.006(3) -0.002(3) -0.007(4)
C13 0.057(4) 0.064(4) 0.056(4) 0.005(3) 0.006(3) -0.006(3)
C14 0.045(3) 0.056(4) 0.047(3) 0.000(3) 0.005(2) 0.000(3)
C15 0.045(3) 0.074(5) 0.052(3) -0.002(3) 0.011(3) -0.002(3)
C16 0.058(4) 0.088(5) 0.050(4) -0.001(3) 0.016(3) 0.004(4)
C17 0.065(4) 0.110(7) 0.046(3) -0.002(4) 0.008(3) 0.003(4)
C18 0.050(4) 0.110(6) 0.053(4) -0.008(4) -0.001(3) 0.003(4)
C19 0.046(3) 0.073(5) 0.057(4) -0.004(3) 0.008(3) 0.003(3)
N1 0.037(2) 0.035(2) 0.046(2) 0.0041(18) 0.0042(19) -0.0017(19)
N2 0.039(3) 0.050(3) 0.046(2) 0.004(2) 0.006(2) -0.001(2)
N3 0.038(2) 0.061(3) 0.044(2) 0.002(2) 0.0086(19) -0.003(2)
N4 0.044(3) 0.041(3) 0.044(2) 0.0015(19) 0.009(2) 0.001(2)
N5 0.049(3) 0.060(3) 0.048(3) 0.002(2) 0.005(2) -0.006(2)
N6 0.043(3) 0.069(4) 0.051(3) 0.004(2) 0.010(2) -0.006(2)
O1 0.049(2) 0.066(3) 0.061(2) 0.006(2) 0.0187(19) -0.011(2)
S1 0.0381(7) 0.0611(10) 0.0464(8) 0.0030(6) 0.0097(5) -0.0054(6)
S2 0.0373(7) 0.0660(10) 0.0471(8) 0.0054(6) 0.0095(6) -0.0040(7)
Ni1 0.0354(5) 0.0493(6) 0.0456(6) 0.0028(4) 0.0110(4) -0.0030(4)
C20 0.068(5) 0.126(9) 0.082(6) -0.014(6) 0.012(4) -0.020(5)
C21 0.191(13) 0.130(10) 0.068(6) -0.006(6) 0.035(7) -0.023(9)
C22 0.190(13) 0.119(10) 0.089(7) 0.023(6) 0.025(7) -0.020(9)
N7 0.092(5) 0.082(5) 0.069(4) -0.011(3) 0.016(3) -0.018(4)
O2 0.082(4) 0.085(4) 0.080(3) -0.001(3) 0.033(3) -0.025(3)

loop_
_atom_type_symbol
_atom_type_description
_atom_type_scat_dispersion_real
_atom_type_scat_dispersion_imag
_atom_type_scat_source
C C 0.0181 0.0091 'International Tables Vol C Tables 4.2.6.8 and 6.1.1.4'
H H 0 0 'International Tables Vol C Tables 4.2.6.8 and 6.1.1.4'
N N 0.0311 0.018 'International Tables Vol C Tables 4.2.6.8 and 6.1.1.4'
O O 0.0492 0.0322 'International Tables Vol C Tables 4.2.6.8 and 6.1.1.4'
S S 0.3331 0.5567 'International Tables Vol C Tables 4.2.6.8 and 6.1.1.4'
Ni Ni -3.0029 0.5091 'International Tables Vol C Tables 4.2.6.8 and 6.1.1.4'

loop_
_geom_angle_atom_site_label_1
_geom_angle_atom_site_label_2
_geom_angle_atom_site_label_3
_geom_angle
N1 C2 C3 121.5(5)
N1 C2 C1 121.3(5)
C3 C2 C1 117.2(5)
O1 C3 C2 117.6(5)
O1 C3 C4 116.2(5)
C2 C3 C4 126.2(5)
N4 C4 C5 121.0(5)
N4 C4 C3 120.6(5)
C5 C4 C3 118.4(5)
N2 C6 N3 120.6(5)
N2 C6 S1 124.1(4)
N3 C6 S1 115.4(4)
N5 C7 N6 119.6(5)
N5 C7 S2 124.1(5)
N6 C7 S2 116.3(4)
C13 C8 C9 118.1(6)
C13 C8 N6 117.1(6)
C9 C8 N6 124.9(6)
C10 C9 C8 120.0(7)
C11 C10 C9 121.4(7)
C10 C11 C12 119.4(7)
C11 C12 C13 120.2(7)
C12 C13 C8 121.0(6)
C19 C14 C15 119.3(6)
C19 C14 N3 117.7(5)
C15 C14 N3 122.9(5)
C16 C15 C14 118.7(6)
C17 C16 C15 121.5(6)
C16 C17 C18 119.0(6)
C19 C18 C17 119.7(6)
C14 C19 C18 121.8(6)
C2 N1 N2 113.1(4)
C2 N1 Ni1 127.4(4)
N2 N1 Ni1 119.5(3)
C6 N2 N1 113.4(4)
C6 N3 C14 129.9(5)
C4 N4 N5 112.1(5)
C4 N4 Ni1 127.7(4)
N5 N4 Ni1 120.1(3)
C7 N5 N4 112.9(5)
C7 N6 C8 129.3(5)
C6 S1 Ni1 94.77(19)
C7 S2 Ni1 95.0(2)
N4 Ni1 N1 96.22(19)
N4 Ni1 S1 175.58(14)
N1 Ni1 S1 88.20(14)
N4 Ni1 S2 87.88(14)
N1 Ni1 S2 175.87(14)
S1 Ni1 S2 87.70(6)
O2 C20 N7 127.6(9)
C20 N7 C22 124.3(9)
C20 N7 C21 119.5(9)
C22 N7 C21 116.0(9)

loop_
_geom_bond_atom_site_label_1
_geom_bond_atom_site_label_2
_geom_bond_distance
C1 C2 1.496(8)
C2 N1 1.296(7)
C2 C3 1.477(9)
C3 O1 1.229(7)
C3 C4 1.497(9)
C4 N4 1.301(7)
C4 C5 1.484(9)
C6 N2 1.298(7)
C6 N3 1.356(7)
C6 S1 1.745(6)
C7 N5 1.316(8)
C7 N6 1.367(8)
C7 S2 1.726(6)
C8 C13 1.385(9)
C8 C9 1.395(10)
C8 N6 1.411(8)
C9 C10 1.376(11)
C10 C11 1.361(11)
C11 C12 1.374(11)
C12 C13 1.379(10)
C14 C19 1.359(9)
C14 C15 1.398(8)
C14 N3 1.423(7)
C15 C16 1.381(9)
C16 C17 1.364(10)
C17 C18 1.392(10)
C18 C19 1.360(10)
N1 N2 1.376(7)
N1 Ni1 1.914(4)
N4 N5 1.371(7)
N4 Ni1 1.908(5)
S1 Ni1 2.1443(17)
S2 Ni1 2.1512(16)
C20 O2 1.238(12)
C20 N7 1.295(12)
C21 N7 1.456(11)
C22 N7 1.432(13)
